data_2310528
loop_
_publ_author_name
'Bode, H.'
'von Boehren, H.'

_publ_section_title
;
 Die Kristallstruktur des Kaliumhexafluoroniobats und des
 Kaliumhexafluorotantalats
;
_journal_name_full 'Acta Crystallographica (1,1948-23,1967)'
_journal_page_first 80
_journal_page_last 82
_journal_volume 11
_journal_year 1958
_chemical_formula_sum 'F6 K Nb'
_chemical_name_systematic 'K (Nb F6)'
_space_group_IT_number 116
_symmetry_space_group_name_Hall 'P -4 -2c'
_symmetry_space_group_name_H-M 'P -4 c 2'
_cell_angle_alpha 90
_cell_angle_beta 90
_cell_angle_gamma 90
_cell_formula_units_Z 2
_cell_length_a 5.18
_cell_length_b 5.18
_cell_length_c 10.05
_cell_volume 269.666
_citation_journal_id_ASTM ACCRA9
_cod_data_source_file Bode_ACCRA9_1958_253.cif
_cod_data_source_block F6K1Nb1
_cod_original_cell_volume 269.6656
_cod_original_formula_sum 'F6 K1 Nb1'
_cod_database_code 2310528

loop_
_symmetry_equiv_pos_as_xyz
x,y,z
y,-x,-z
-x,-y,z
-y,x,-z
-x,y,z+1/2
y,x,-z+1/2
x,-y,z+1/2
-y,-x,-z+1/2

loop_
_atom_site_label
_atom_site_type_symbol
_atom_site_fract_x
_atom_site_fract_y
_atom_site_fract_z
_atom_site_occupancy
_atom_site_U_iso_or_equiv
F2 F-1 0.28 0.13 0.11 1 0.0
F1 F-1 0.29 -0.29 0.25 1 0.0
K1 K+1 0.5 0.5 0 1 0.0
Nb1 Nb+5 0 0 0.25 1 0.0
